data_4106077
loop_
_publ_author_name
'Itaru Nakamura'
'Toshiharu Araki'
'Masahiro Terada'

_publ_contact_author_email itaru-n@m.tohoku.ac.jp
_publ_contact_author_fax +81-22-795-6602
_publ_contact_author_name 'Itaru Nakamura'
_publ_contact_author_phone +81-22-795-6754
_publ_section_title
;
 Five-Bond Cleavage in Copper-Catalyzed Skeletal Rearrangement of
 O-Propargyl Arylaldoximes to \b-Lactams
;
_journal_name_full 'Journal of the American Chemical Society'
_journal_page_first 6861
_journal_page_last 6861
_journal_paper_doi 10.1021/ja201074e
_journal_volume 133
_journal_year 2011
_chemical_formula_moiety 'C24 H18 F3 N O2'
_chemical_formula_sum 'C24 H18 F3 N O2'
_chemical_formula_weight 409.41
_space_group_IT_number 2
_symmetry_cell_setting triclinic
_symmetry_Int_Tables_number 2
_symmetry_space_group_name_Hall '-P 1'
_symmetry_space_group_name_H-M 'P -1'
_atom_sites_solution_hydrogens geom
_atom_sites_solution_primary direct
_atom_sites_solution_secondary difmap
_audit_creation_date 2010-11-04
_audit_creation_method 'by CrystalStructure 4.0'
_cell_angle_alpha 79.398(11)
_cell_angle_beta 80.237(11)
_cell_angle_gamma 79.763(12)
_cell_formula_units_Z 4
_cell_length_a 9.800(4)
_cell_length_b 9.819(4)
_cell_length_c 21.005(8)
_cell_measurement_reflns_used 4903
_cell_measurement_temperature 150
_cell_measurement_theta_max 27.44
_cell_measurement_theta_min 3.03
_cell_volume 1935.4(13)
_computing_cell_refinement CrystalClear
_computing_data_collection 'CrystalClear (Rigaku/MSC Inc., 2006)'
_computing_data_reduction CrystalClear
_computing_molecular_graphics 'CrystalStructure 4.0'
_computing_publication_material 'CrystalStructure 4.0 (Rigaku, 2010)'
_computing_structure_refinement 'SHELXL97 (Sheldrick, 2008)'
_computing_structure_solution 'SHELXS97 (Sheldrick, 2008)'
_diffrn_ambient_temperature 150
_diffrn_detector_area_resol_mean 7.314
_diffrn_measured_fraction_theta_full 0.981
_diffrn_measured_fraction_theta_max 0.981
_diffrn_measurement_device_type 'Rigaku Saturn70'
_diffrn_measurement_method \w
_diffrn_radiation_type 'Mo K\a'
_diffrn_radiation_wavelength 0.71070
_diffrn_reflns_av_R_equivalents 0.0384
_diffrn_reflns_limit_h_max 12
_diffrn_reflns_limit_h_min -12
_diffrn_reflns_limit_k_max 12
_diffrn_reflns_limit_k_min -12
_diffrn_reflns_limit_l_max 27
_diffrn_reflns_limit_l_min -27
_diffrn_reflns_number 28460
_diffrn_reflns_theta_full 27.50
_diffrn_reflns_theta_max 27.50
_diffrn_standards_number 0
_exptl_absorpt_coefficient_mu 0.109
_exptl_absorpt_correction_T_max 0.994
_exptl_absorpt_correction_T_min 0.974
_exptl_absorpt_correction_type numerical
_exptl_absorpt_process_details 'NUMABS (Rigaku, 1999)'
_exptl_crystal_colour colorless
_exptl_crystal_density_diffrn 1.405
_exptl_crystal_description prism
_exptl_crystal_F_000 848.00
_exptl_crystal_size_max 0.290
_exptl_crystal_size_mid 0.170
_exptl_crystal_size_min 0.060
_refine_diff_density_max 0.570
_refine_diff_density_min -0.510
_refine_ls_extinction_method none
_refine_ls_goodness_of_fit_ref 1.098
_refine_ls_hydrogen_treatment constr
_refine_ls_number_parameters 541
_refine_ls_number_reflns 8737
_refine_ls_number_restraints 0
_refine_ls_R_factor_gt 0.0603
_refine_ls_shift/su_max 0.001
_refine_ls_structure_factor_coef Fsqd
_refine_ls_weighting_details 'w = 1/[\s^2^(Fo^2^)+(0.0940P)^2^+0.5827P] where P=(Fo^2^+2Fc^2^)/3'
_refine_ls_weighting_scheme calc
_refine_ls_wR_factor_ref 0.1783
_reflns_number_gt 6896
_reflns_number_total 8737
_reflns_threshold_expression F^2^>2.0\s(F^2^)
_cod_data_source_file ja201074e_si_002.cif
_cod_data_source_block a
_cod_original_cell_volume 1935.3(12)
_cod_database_code 4106077

loop_
_symmetry_equiv_pos_site_id
_symmetry_equiv_pos_as_xyz
1 +X,+Y,+Z
2 -X,-Y,-Z

loop_
_atom_site_label
_atom_site_type_symbol
_atom_site_fract_x
_atom_site_fract_y
_atom_site_fract_z
_atom_site_U_iso_or_equiv
_atom_site_adp_type
_atom_site_occupancy
_atom_site_symmetry_multiplicity
_atom_site_calc_flag
_atom_site_refinement_flags
F13 F 0.2191(3) 0.02092(16) 0.48764(8) 0.0911(7) Uani 1.0 2 d .
F20 F 0.14357(15) 0.30670(18) 0.53956(6) 0.0626(5) Uani 1.0 2 d .
F29 F 0.11935(18) -0.1522(3) 0.53670(8) 0.0922(7) Uani 1.0 2 d .
F42 F 0.34394(15) 0.3359(2) 0.48745(6) 0.0671(5) Uani 1.0 2 d .
F46 F 0.33047(18) -0.18294(18) 0.49070(7) 0.0707(5) Uani 1.0 2 d .
F61 F 0.1871(3) 0.51216(17) 0.50123(9) 0.0977(8) Uani 1.0 2 d .
O2 O 0.15315(14) -0.35267(14) 1.11593(6) 0.0354(3) Uani 1.0 2 d .
O3 O 0.23120(14) 0.07369(13) 0.82750(6) 0.0354(3) Uani 1.0 2 d .
O8 O 0.16208(13) 0.13587(14) 1.11933(6) 0.0318(3) Uani 1.0 2 d .
O9 O 0.20846(14) 0.55960(14) 0.82687(6) 0.0378(4) Uani 1.0 2 d .
N18 N 0.33001(15) -0.02760(15) 0.82087(7) 0.0255(3) Uani 1.0 2 d .
N44 N 0.31797(15) 0.46867(15) 0.82289(7) 0.0274(4) Uani 1.0 2 d .
C1 C 0.17557(18) -0.15154(18) 1.03046(8) 0.0287(4) Uani 1.0 2 d .
C4 C 0.17194(18) 0.34115(19) 0.95500(9) 0.0296(4) Uani 1.0 2 d .
C5 C 0.70499(18) -0.27510(18) 0.68906(8) 0.0290(4) Uani 1.0 2 d .
C6 C 0.37488(17) -0.14378(17) 0.85965(8) 0.0250(4) Uani 1.0 2 d .
C7 C 0.01482(19) 0.1588(3) 1.14490(9) 0.0378(5) Uani 1.0 2 d .
C10 C 0.34712(18) 0.16339(19) 1.03294(8) 0.0282(4) Uani 1.0 2 d .
C11 C 0.23188(18) -0.10251(18) 0.96677(8) 0.0285(4) Uani 1.0 2 d .
C12 C 0.11699(18) 0.28738(19) 1.01811(9) 0.0302(4) Uani 1.0 2 d .
C14 C 0.85074(19) -0.37739(19) 0.76995(9) 0.0316(4) Uani 1.0 2 d .
C15 C 0.37037(18) 0.35878(17) 0.86305(8) 0.0254(4) Uani 1.0 2 d .
C16 C 0.29251(19) -0.38540(19) 1.01505(9) 0.0299(4) Uani 1.0 2 d .
C17 C 0.74412(19) 0.3080(2) 0.70220(9) 0.0332(4) Uani 1.0 2 d .
C19 C 0.77228(18) 0.06162(19) 0.74171(9) 0.0314(4) Uani 1.0 2 d .
C21 C 0.49143(17) -0.18696(17) 0.80949(8) 0.0248(4) Uani 1.0 2 d .
C22 C 0.8170(2) -0.3017(2) 0.63955(9) 0.0329(4) Uani 1.0 2 d .
C23 C 0.8685(2) 0.0366(2) 0.68636(10) 0.0385(5) Uani 1.0 2 d .
C24 C 0.8410(2) 0.2825(3) 0.64691(10) 0.0388(5) Uani 1.0 2 d .
C25 C 0.9465(2) -0.3669(2) 0.65520(10) 0.0348(5) Uani 1.0 2 d .
C26 C 0.96320(19) -0.4032(2) 0.72035(10) 0.0369(5) Uani 1.0 2 d .
C27 C 0.49174(18) 0.32227(18) 0.81353(8) 0.0255(4) Uani 1.0 2 d .
C28 C 0.60379(17) -0.28703(18) 0.80907(8) 0.0261(4) Uani 1.0 2 d .
C30 C 0.24423(18) 0.32358(19) 0.65164(9) 0.0293(4) Uani 1.0 2 d .
C31 C 0.59914(17) 0.21689(18) 0.80837(8) 0.0259(4) Uani 1.0 2 d .
C32 C 0.44226(17) -0.05544(18) 0.76251(8) 0.0257(4) Uani 1.0 2 d .
C33 C 0.0531(2) -0.2643(3) 1.15590(9) 0.0383(5) Uani 1.0 2 d .
C34 C 0.29400(18) 0.33635(18) 0.70784(8) 0.0268(4) Uani 1.0 2 d .
C35 C 0.71951(17) -0.31187(17) 0.75482(8) 0.0251(4) Uani 1.0 2 d .
C36 C 0.38580(17) -0.06669(17) 0.70209(8) 0.0254(4) Uani 1.0 2 d .
C37 C 0.28611(18) -0.15359(19) 0.70431(9) 0.0298(4) Uani 1.0 2 d .
C38 C 0.9028(2) 0.1459(3) 0.63848(10) 0.0397(5) Uani 1.0 2 d .
C39 C 0.43404(19) 0.01111(19) 0.64281(9) 0.0308(4) Uani 1.0 2 d .
C41 C 0.40098(17) 0.21608(18) 0.97011(8) 0.0266(4) Uani 1.0 2 d .
C43 C 0.70551(17) 0.19741(18) 0.75030(8) 0.0264(4) Uani 1.0 2 d .
C45 C 0.31881(17) -0.19367(17) 0.92645(8) 0.0246(4) Uani 1.0 2 d .
C47 C 0.43635(18) 0.44968(18) 0.76647(8) 0.0262(4) Uani 1.0 2 d .
C48 C 0.29019(18) 0.40216(19) 0.59266(8) 0.0283(4) Uani 1.0 2 d .
C49 C 0.38864(17) 0.42915(17) 0.70494(8) 0.0251(4) Uani 1.0 2 d .
C50 C 0.20430(18) 0.19688(18) 1.05734(8) 0.0257(4) Uani 1.0 2 d .
C51 C 0.3857(2) 0.4935(2) 0.58908(9) 0.0327(4) Uani 1.0 2 d .
C52 C 0.2863(2) -0.0856(2) 0.58855(9) 0.0328(4) Uani 1.0 2 d .
C53 C 0.31386(18) 0.30591(18) 0.92949(8) 0.0258(4) Uani 1.0 2 d .
C54 C 0.3851(2) 0.0014(2) 0.58605(9) 0.0343(4) Uani 1.0 2 d .
C55 C 0.34809(18) -0.33588(18) 0.95176(8) 0.0280(4) Uani 1.0 2 d .
C56 C 0.2399(2) 0.3910(2) 0.53079(9) 0.0363(5) Uani 1.0 2 d .
C57 C 0.23683(19) -0.1631(2) 0.64754(9) 0.0326(4) Uani 1.0 2 d .
C58 C 0.4340(2) 0.50697(19) 0.64555(9) 0.0318(4) Uani 1.0 2 d .
C59 C 0.20436(18) -0.29356(19) 1.05474(8) 0.0276(4) Uani 1.0 2 d .
C60 C 0.2373(3) -0.0987(3) 0.52670(10) 0.0413(5) Uani 1.0 2 d .
H1 H 0.1182 -0.0889 1.0570 0.0345 Uiso 1.0 2 calc R
H4 H 0.1118 0.4039 0.9281 0.0355 Uiso 1.0 2 calc R
H5 H 0.6166 -0.2306 0.6772 0.0348 Uiso 1.0 2 calc R
H7A H -0.0386 0.1238 1.1176 0.0453 Uiso 1.0 2 calc R
H7B H -0.0169 0.2593 1.1447 0.0453 Uiso 1.0 2 calc R
H7C H 0.0000 0.1088 1.1898 0.0453 Uiso 1.0 2 calc R
H10 H 0.4077 0.1031 1.0604 0.0338 Uiso 1.0 2 calc R
H11 H 0.2116 -0.0056 0.9499 0.0342 Uiso 1.0 2 calc R
H12 H 0.0208 0.3125 1.0340 0.0362 Uiso 1.0 2 calc R
H14 H 0.8644 -0.4050 0.8145 0.0379 Uiso 1.0 2 calc R
H16 H 0.3136 -0.4821 1.0321 0.0359 Uiso 1.0 2 calc R
H17 H 0.7042 0.4017 0.7071 0.0398 Uiso 1.0 2 calc R
H19 H 0.7514 -0.0153 0.7745 0.0376 Uiso 1.0 2 calc R
H22 H 0.8036 -0.2748 0.5950 0.0394 Uiso 1.0 2 calc R
H23 H 0.9106 -0.0566 0.6818 0.0462 Uiso 1.0 2 calc R
H24 H 0.8651 0.3590 0.6146 0.0466 Uiso 1.0 2 calc R
H25 H 1.0224 -0.3863 0.6219 0.0417 Uiso 1.0 2 calc R
H26 H 1.0523 -0.4465 0.7319 0.0443 Uiso 1.0 2 calc R
H28 H 0.6104 -0.3507 0.8488 0.0313 Uiso 1.0 2 calc R
H30 H 0.1791 0.2614 0.6536 0.0352 Uiso 1.0 2 calc R
H31 H 0.6078 0.1474 0.8460 0.0311 Uiso 1.0 2 calc R
H32 H 0.5103 0.0130 0.7533 0.0308 Uiso 1.0 2 calc R
H33A H 0.0962 -0.1859 1.1622 0.0460 Uiso 1.0 2 calc R
H33B H 0.0251 -0.3194 1.1985 0.0460 Uiso 1.0 2 calc R
H33C H -0.0296 -0.2279 1.1340 0.0460 Uiso 1.0 2 calc R
H34 H 0.2638 0.2820 0.7484 0.0322 Uiso 1.0 2 calc R
H37 H 0.2521 -0.2061 0.7448 0.0357 Uiso 1.0 2 calc R
H38 H 0.9671 0.1290 0.6005 0.0476 Uiso 1.0 2 calc R
H39 H 0.5009 0.0712 0.6413 0.0370 Uiso 1.0 2 calc R
H41 H 0.4974 0.1911 0.9545 0.0319 Uiso 1.0 2 calc R
H47 H 0.4967 0.5250 0.7582 0.0314 Uiso 1.0 2 calc R
H51 H 0.4174 0.5462 0.5483 0.0392 Uiso 1.0 2 calc R
H54 H 0.4189 0.0539 0.5456 0.0411 Uiso 1.0 2 calc R
H55 H 0.4062 -0.3986 0.9255 0.0335 Uiso 1.0 2 calc R
H57 H 0.1694 -0.2226 0.6489 0.0392 Uiso 1.0 2 calc R
H58 H 0.4985 0.5698 0.6435 0.0381 Uiso 1.0 2 calc R

loop_
_atom_site_aniso_label
_atom_site_aniso_U_11
_atom_site_aniso_U_22
_atom_site_aniso_U_33
_atom_site_aniso_U_12
_atom_site_aniso_U_13
_atom_site_aniso_U_23
F13 0.170(2) 0.0523(9) 0.0633(10) -0.0093(11) -0.0752(12) 0.0067(8)
F20 0.0579(9) 0.1044(12) 0.0385(7) -0.0440(9) -0.0103(6) -0.0106(7)
F29 0.0744(11) 0.173(2) 0.0471(9) -0.0625(13) -0.0235(8) -0.0062(10)
F42 0.0521(9) 0.1246(14) 0.0360(7) -0.0272(9) 0.0019(6) -0.0357(8)
F46 0.0829(12) 0.0849(12) 0.0498(9) 0.0055(9) -0.0211(8) -0.0318(8)
F61 0.177(2) 0.0524(10) 0.0799(12) 0.0023(11) -0.0937(14) -0.0007(8)
O2 0.0361(7) 0.0361(8) 0.0281(7) -0.0017(6) 0.0030(6) -0.0010(6)
O3 0.0357(7) 0.0275(7) 0.0365(7) 0.0038(6) 0.0010(6) -0.0022(6)
O8 0.0264(7) 0.0411(8) 0.0260(7) -0.0048(6) -0.0016(5) -0.0022(6)
O9 0.0394(8) 0.0355(8) 0.0326(7) 0.0101(6) -0.0057(6) -0.0046(6)
N18 0.0249(7) 0.0248(7) 0.0258(7) -0.0037(6) -0.0011(6) -0.0041(6)
N44 0.0311(8) 0.0268(8) 0.0245(7) -0.0007(6) -0.0060(6) -0.0057(6)
C1 0.0281(9) 0.0307(9) 0.0281(9) -0.0039(7) -0.0019(7) -0.0090(7)
C4 0.0279(9) 0.0312(9) 0.0310(9) -0.0028(7) -0.0093(7) -0.0057(7)
C5 0.0261(9) 0.0304(9) 0.0315(9) -0.0019(7) -0.0065(7) -0.0072(7)
C6 0.0238(8) 0.0255(9) 0.0267(9) -0.0043(7) -0.0055(7) -0.0048(7)
C7 0.0267(9) 0.0511(12) 0.0345(10) -0.0079(9) 0.0018(8) -0.0076(9)
C10 0.0249(9) 0.0323(9) 0.0282(9) -0.0024(7) -0.0092(7) -0.0038(7)
C11 0.0290(9) 0.0274(9) 0.0302(9) -0.0039(7) -0.0072(7) -0.0055(7)
C12 0.0243(9) 0.0351(10) 0.0326(9) -0.0034(7) -0.0048(7) -0.0094(8)
C14 0.0311(10) 0.0297(9) 0.0346(10) -0.0020(8) -0.0098(8) -0.0043(8)
C15 0.0275(9) 0.0246(9) 0.0259(9) -0.0041(7) -0.0071(7) -0.0055(7)
C16 0.0314(9) 0.0279(9) 0.0309(9) -0.0062(7) -0.0053(7) -0.0034(7)
C17 0.0314(10) 0.0290(9) 0.0376(10) -0.0051(8) -0.0042(8) -0.0009(8)
C19 0.0256(9) 0.0314(10) 0.0382(10) -0.0072(7) -0.0060(8) -0.0040(8)
C21 0.0260(9) 0.0270(9) 0.0241(8) -0.0076(7) -0.0060(7) -0.0051(7)
C22 0.0358(10) 0.0328(10) 0.0316(10) -0.0065(8) -0.0056(8) -0.0072(8)
C23 0.0292(10) 0.0335(10) 0.0537(13) -0.0060(8) -0.0001(9) -0.0136(9)
C24 0.0380(11) 0.0418(11) 0.0344(10) -0.0112(9) -0.0009(8) 0.0010(9)
C25 0.0308(10) 0.0330(10) 0.0396(11) -0.0052(8) 0.0033(8) -0.0105(8)
C26 0.0261(9) 0.0362(11) 0.0463(11) 0.0008(8) -0.0045(8) -0.0071(9)
C27 0.0275(9) 0.0280(9) 0.0228(8) -0.0076(7) -0.0056(7) -0.0037(7)
C28 0.0263(9) 0.0275(9) 0.0259(9) -0.0055(7) -0.0058(7) -0.0044(7)
C30 0.0290(9) 0.0294(9) 0.0304(9) -0.0063(7) -0.0059(7) -0.0037(7)
C31 0.0266(9) 0.0264(9) 0.0257(9) -0.0062(7) -0.0060(7) -0.0023(7)
C32 0.0226(8) 0.0265(9) 0.0276(9) -0.0052(7) -0.0014(7) -0.0037(7)
C33 0.0377(11) 0.0457(12) 0.0276(10) -0.0020(9) 0.0022(8) -0.0061(8)
C34 0.0293(9) 0.0263(9) 0.0237(8) -0.0052(7) -0.0029(7) -0.0007(7)
C35 0.0243(8) 0.0222(8) 0.0304(9) -0.0054(7) -0.0044(7) -0.0058(7)
C36 0.0232(8) 0.0253(9) 0.0256(8) -0.0005(7) -0.0021(7) -0.0029(7)
C37 0.0273(9) 0.0326(10) 0.0284(9) -0.0071(7) -0.0029(7) -0.0007(7)
C38 0.0346(11) 0.0464(12) 0.0380(11) -0.0094(9) 0.0046(8) -0.0120(9)
C39 0.0316(10) 0.0283(9) 0.0312(9) -0.0074(8) -0.0029(8) -0.0000(7)
C41 0.0229(8) 0.0294(9) 0.0278(9) -0.0033(7) -0.0049(7) -0.0046(7)
C43 0.0241(8) 0.0299(9) 0.0275(9) -0.0064(7) -0.0076(7) -0.0049(7)
C45 0.0225(8) 0.0281(9) 0.0249(8) -0.0061(7) -0.0055(7) -0.0046(7)
C47 0.0292(9) 0.0254(9) 0.0244(8) -0.0047(7) -0.0036(7) -0.0048(7)
C48 0.0273(9) 0.0332(10) 0.0244(9) -0.0024(7) -0.0043(7) -0.0064(7)
C49 0.0262(8) 0.0236(8) 0.0251(8) -0.0010(7) -0.0048(7) -0.0042(7)
C50 0.0269(9) 0.0292(9) 0.0237(8) -0.0082(7) -0.0037(7) -0.0073(7)
C51 0.0391(10) 0.0336(10) 0.0254(9) -0.0108(8) -0.0036(8) -0.0005(7)
C52 0.0338(10) 0.0340(10) 0.0297(10) 0.0005(8) -0.0086(8) -0.0044(8)
C53 0.0287(9) 0.0267(9) 0.0245(8) -0.0060(7) -0.0065(7) -0.0064(7)
C54 0.0396(11) 0.0330(10) 0.0266(9) -0.0063(8) -0.0008(8) 0.0018(8)
C55 0.0267(9) 0.0279(9) 0.0298(9) -0.0037(7) -0.0027(7) -0.0075(7)
C56 0.0402(11) 0.0417(11) 0.0285(10) -0.0078(9) -0.0089(8) -0.0037(8)
C57 0.0287(9) 0.0361(10) 0.0344(10) -0.0087(8) -0.0067(8) -0.0030(8)
C58 0.0355(10) 0.0320(10) 0.0296(9) -0.0136(8) -0.0062(8) 0.0002(8)
C59 0.0249(9) 0.0330(10) 0.0256(9) -0.0066(7) -0.0040(7) -0.0039(7)
C60 0.0476(12) 0.0440(12) 0.0331(11) -0.0053(10) -0.0137(9) -0.0026(9)

loop_
_atom_type_symbol
_atom_type_description
_atom_type_scat_dispersion_real
_atom_type_scat_dispersion_imag
_atom_type_scat_source
C C 0.003 0.002
;
International Tables for Crystallography
(1992, Vol. C, Tables 4.2.6.8 and 6.1.1.4)
;
H H 0.000 0.000
;
International Tables for Crystallography
(1992, Vol. C, Table 6.1.1.4)
;
F F 0.017 0.010
;
International Tables for Crystallography
(1992, Vol. C, Tables 4.2.6.8 and 6.1.1.4)
;
N N 0.006 0.003
;
International Tables for Crystallography
(1992, Vol. C, Tables 4.2.6.8 and 6.1.1.4)
;
O O 0.011 0.006
;
International Tables for Crystallography
(1992, Vol. C, Tables 4.2.6.8 and 6.1.1.4)
;

loop_
_geom_angle_atom_site_label_1
_geom_angle_atom_site_label_2
_geom_angle_atom_site_label_3
_geom_angle
_geom_angle_publ_flag
C33 O2 C59 117.83(14) yes
C7 O8 C50 118.53(14) yes
O3 N18 C6 134.36(14) yes
O3 N18 C32 130.82(13) yes
C6 N18 C32 94.81(13) yes
O9 N44 C15 134.60(14) yes
O9 N44 C47 130.48(13) yes
C15 N44 C47 94.92(13) yes
C11 C1 C59 119.05(16) yes
C12 C4 C53 122.28(16) yes
C22 C5 C35 121.93(16) yes
N18 C6 C21 92.92(13) yes
N18 C6 C45 128.49(15) yes
C21 C6 C45 138.58(14) yes
C41 C10 C50 121.53(16) yes
C1 C11 C45 121.53(15) yes
C4 C12 C50 118.93(16) yes
C26 C14 C35 120.97(18) yes
N44 C15 C27 92.62(13) yes
N44 C15 C53 128.59(15) yes
C27 C15 C53 138.77(15) yes
C55 C16 C59 120.75(16) yes
C24 C17 C43 120.84(18) yes
C23 C19 C43 121.89(16) yes
C6 C21 C28 134.84(15) yes
C6 C21 C32 89.03(12) yes
C28 C21 C32 135.44(15) yes
C5 C22 C25 120.40(18) yes
C19 C23 C38 120.54(18) yes
C17 C24 C38 121.04(18) yes
C22 C25 C26 118.49(17) yes
C14 C26 C25 121.10(18) yes
C15 C27 C31 136.69(15) yes
C15 C27 C47 88.86(13) yes
C31 C27 C47 134.21(15) yes
C21 C28 C35 128.70(15) yes
C34 C30 C48 119.45(19) yes
C27 C31 C43 127.03(15) yes
N18 C32 C21 83.22(11) yes
N18 C32 C36 114.47(14) yes
C21 C32 C36 120.80(16) yes
C30 C34 C49 120.11(15) yes
C5 C35 C14 117.11(15) yes
C5 C35 C28 123.96(15) yes
C14 C35 C28 118.93(16) yes
C32 C36 C37 121.20(15) yes
C32 C36 C39 119.07(17) yes
C37 C36 C39 119.73(18) yes
C36 C37 C57 119.97(16) yes
C23 C38 C24 118.62(18) yes
C36 C39 C54 120.31(19) yes
C10 C41 C53 119.88(15) yes
C17 C43 C19 117.02(15) yes
C17 C43 C31 123.46(16) yes
C19 C43 C31 119.52(15) yes
C6 C45 C11 121.74(15) yes
C6 C45 C55 119.48(15) yes
C11 C45 C55 118.77(15) yes
N44 C47 C27 83.57(12) yes
N44 C47 C49 113.89(15) yes
C27 C47 C49 119.56(16) yes
C30 C48 C51 120.92(18) yes
C30 C48 C56 121.22(19) yes
C51 C48 C56 117.86(16) yes
C34 C49 C47 120.27(14) yes
C34 C49 C58 119.83(18) yes
C47 C49 C58 119.84(17) yes
O8 C50 C10 116.43(15) yes
O8 C50 C12 124.23(15) yes
C10 C50 C12 119.34(15) yes
C48 C51 C58 119.39(17) yes
C54 C52 C57 120.5(2) yes
C54 C52 C60 119.25(17) yes
C57 C52 C60 120.2(2) yes
C4 C53 C15 122.31(15) yes
C4 C53 C41 118.01(15) yes
C15 C53 C41 119.67(15) yes
C39 C54 C52 119.67(17) yes
C16 C55 C45 120.03(16) yes
F20 C56 F42 104.24(19) yes
F20 C56 F61 107.4(2) yes
F20 C56 C48 113.53(15) yes
F42 C56 F61 106.72(17) yes
F42 C56 C48 112.26(17) yes
F61 C56 C48 112.1(2) yes
C37 C57 C52 119.8(2) yes
C49 C58 C51 120.29(19) yes
O2 C59 C1 123.82(16) yes
O2 C59 C16 116.33(16) yes
C1 C59 C16 119.85(15) yes
F13 C60 F29 107.9(2) yes
F13 C60 F46 104.45(17) yes
F13 C60 C52 112.6(2) yes
F29 C60 F46 105.4(3) yes
F29 C60 C52 113.24(17) yes
F46 C60 C52 112.67(18) yes
C11 C1 H1 120.480 no
C59 C1 H1 120.465 no
C12 C4 H4 118.859 no
C53 C4 H4 118.862 no
C22 C5 H5 119.041 no
C35 C5 H5 119.033 no
O8 C7 H7A 109.480 no
O8 C7 H7B 109.474 no
O8 C7 H7C 109.466 no
H7A C7 H7B 109.475 no
H7A C7 H7C 109.478 no
H7B C7 H7C 109.454 no
C41 C10 H10 119.234 no
C50 C10 H10 119.239 no
C1 C11 H11 119.230 no
C45 C11 H11 119.240 no
C4 C12 H12 120.544 no
C50 C12 H12 120.524 no
C26 C14 H14 119.515 no
C35 C14 H14 119.518 no
C55 C16 H16 119.624 no
C59 C16 H16 119.629 no
C24 C17 H17 119.583 no
C43 C17 H17 119.581 no
C23 C19 H19 119.045 no
C43 C19 H19 119.067 no
C5 C22 H22 119.804 no
C25 C22 H22 119.801 no
C19 C23 H23 119.728 no
C38 C23 H23 119.729 no
C17 C24 H24 119.483 no
C38 C24 H24 119.481 no
C22 C25 H25 120.754 no
C26 C25 H25 120.756 no
C14 C26 H26 119.448 no
C25 C26 H26 119.448 no
C21 C28 H28 115.647 no
C35 C28 H28 115.655 no
C34 C30 H30 120.280 no
C48 C30 H30 120.273 no
C27 C31 H31 116.481 no
C43 C31 H31 116.486 no
N18 C32 H32 111.776 no
C21 C32 H32 111.776 no
C36 C32 H32 111.796 no
O2 C33 H33A 109.473 no
O2 C33 H33B 109.470 no
O2 C33 H33C 109.481 no
H33A C33 H33B 109.467 no
H33A C33 H33C 109.464 no
H33B C33 H33C 109.472 no
C30 C34 H34 119.947 no
C49 C34 H34 119.947 no
C36 C37 H37 120.005 no
C57 C37 H37 120.024 no
C23 C38 H38 120.689 no
C24 C38 H38 120.695 no
C36 C39 H39 119.835 no
C54 C39 H39 119.850 no
C10 C41 H41 120.058 no
C53 C41 H41 120.059 no
N44 C47 H47 112.264 no
C27 C47 H47 112.264 no
C49 C47 H47 112.274 no
C48 C51 H51 120.300 no
C58 C51 H51 120.306 no
C39 C54 H54 120.166 no
C52 C54 H54 120.168 no
C16 C55 H55 119.982 no
C45 C55 H55 119.990 no
C37 C57 H57 120.085 no
C52 C57 H57 120.087 no
C49 C58 H58 119.856 no
C51 C58 H58 119.850 no

loop_
_geom_bond_atom_site_label_1
_geom_bond_atom_site_label_2
_geom_bond_distance
_geom_bond_publ_flag
F13 C60 1.306(3) yes
F20 C56 1.331(3) yes
F29 C60 1.322(4) yes
F42 C56 1.354(3) yes
F46 C60 1.348(3) yes
F61 C56 1.299(3) yes
O2 C33 1.451(3) yes
O2 C59 1.361(2) yes
O3 N18 1.2685(19) yes
O8 C7 1.445(3) yes
O8 C50 1.358(2) yes
O9 N44 1.2698(19) yes
N18 C6 1.326(2) yes
N18 C32 1.532(2) yes
N44 C15 1.325(2) yes
N44 C47 1.524(3) yes
C1 C11 1.390(3) yes
C1 C59 1.390(3) yes
C4 C12 1.388(3) yes
C4 C53 1.409(3) yes
C5 C22 1.402(3) yes
C5 C35 1.387(3) yes
C6 C21 1.476(3) yes
C6 C45 1.446(3) yes
C10 C41 1.378(3) yes
C10 C50 1.409(3) yes
C11 C45 1.417(3) yes
C12 C50 1.378(3) yes
C14 C26 1.405(3) yes
C14 C35 1.392(3) yes
C15 C27 1.480(3) yes
C15 C53 1.448(3) yes
C16 C55 1.382(3) yes
C16 C59 1.418(3) yes
C17 C24 1.400(3) yes
C17 C43 1.399(3) yes
C19 C23 1.397(3) yes
C19 C43 1.406(3) yes
C21 C28 1.339(3) yes
C21 C32 1.531(3) yes
C22 C25 1.380(3) yes
C23 C38 1.375(3) yes
C24 C38 1.400(3) yes
C25 C26 1.379(3) yes
C27 C31 1.344(3) yes
C27 C47 1.524(3) yes
C28 C35 1.487(3) yes
C30 C34 1.385(3) yes
C30 C48 1.384(3) yes
C31 C43 1.481(3) yes
C32 C36 1.497(3) yes
C34 C49 1.398(3) yes
C36 C37 1.397(3) yes
C36 C39 1.391(3) yes
C37 C57 1.384(3) yes
C39 C54 1.383(3) yes
C41 C53 1.392(3) yes
C45 C55 1.397(3) yes
C47 C49 1.505(3) yes
C48 C51 1.391(3) yes
C48 C56 1.494(3) yes
C49 C58 1.385(3) yes
C51 C58 1.385(3) yes
C52 C54 1.389(3) yes
C52 C57 1.389(3) yes
C52 C60 1.493(4) yes
C1 H1 0.950 no
C4 H4 0.950 no
C5 H5 0.950 no
C7 H7A 0.980 no
C7 H7B 0.980 no
C7 H7C 0.980 no
C10 H10 0.950 no
C11 H11 0.950 no
C12 H12 0.950 no
C14 H14 0.950 no
C16 H16 0.950 no
C17 H17 0.950 no
C19 H19 0.950 no
C22 H22 0.950 no
C23 H23 0.950 no
C24 H24 0.950 no
C25 H25 0.950 no
C26 H26 0.950 no
C28 H28 0.950 no
C30 H30 0.950 no
C31 H31 0.950 no
C32 H32 1.000 no
C33 H33A 0.980 no
C33 H33B 0.980 no
C33 H33C 0.980 no
C34 H34 0.950 no
C37 H37 0.950 no
C38 H38 0.950 no
C39 H39 0.950 no
C41 H41 0.950 no
C47 H47 1.000 no
C51 H51 0.950 no
C54 H54 0.950 no
C55 H55 0.950 no
C57 H57 0.950 no
C58 H58 0.950 no

loop_
_geom_contact_atom_site_label_1
_geom_contact_atom_site_label_2
_geom_contact_distance
_geom_contact_publ_flag
_geom_contact_site_symmetry_2
F13 C54 2.800(4) no .
F13 C57 3.526(3) no .
F20 C30 2.745(3) no .
F29 C57 2.744(3) no .
F42 C30 3.407(3) no .
F42 C51 2.976(3) no .
F46 C54 3.101(3) no .
F46 C57 3.299(3) no .
F61 C30 3.435(3) no .
F61 C51 2.862(4) no .
O3 C11 3.113(3) no .
O3 C21 3.302(3) no .
O3 C36 3.221(3) no .
O3 C45 3.122(2) no .
O9 C4 3.130(3) no .
O9 C27 3.300(3) no .
O9 C34 3.523(3) no .
O9 C49 3.192(3) no .
O9 C53 3.128(3) no .
N18 C11 3.046(3) no .
N18 C28 3.365(3) no .
N18 C37 3.061(3) no .
N44 C4 3.054(3) no .
N44 C31 3.372(3) no .
N44 C34 3.007(3) no .
C1 C33 2.817(3) no .
C1 C55 2.816(3) no .
C4 C10 2.741(3) no .
C5 C21 3.146(3) no .
C5 C26 2.747(3) no .
C5 C32 3.401(3) no .
C5 C36 3.419(3) no .
C6 C36 3.244(3) no .
C6 C37 3.539(3) no .
C7 C12 2.828(3) no .
C11 C16 2.771(3) no .
C12 C41 2.805(3) no .
C14 C22 2.763(3) no .
C15 C34 3.520(3) no .
C15 C49 3.246(3) no .
C17 C23 2.781(3) no .
C17 C27 3.105(3) no .
C17 C47 3.267(3) no .
C17 C49 3.470(3) no .
C17 C58 3.568(3) no .
C19 C24 2.756(3) no .
C21 C37 3.169(3) no .
C21 C55 3.277(3) no .
C25 C35 2.834(3) no .
C27 C34 3.155(3) no .
C27 C41 3.282(3) no .
C28 C36 3.534(3) no .
C28 C45 3.508(3) no .
C28 C55 3.584(3) no .
C30 C58 2.782(3) no .
C31 C49 3.412(3) no .
C31 C53 3.548(3) no .
C32 C35 3.364(3) no .
C32 C45 3.552(3) no .
C34 C51 2.780(3) no .
C36 C52 2.773(3) no .
C37 C54 2.783(3) no .
C38 C43 2.839(3) no .
C39 C57 2.779(3) no .
C43 C47 3.300(3) no .
C45 C59 2.806(3) no .
C47 C53 3.548(3) no .
C48 C49 2.767(3) no .
C50 C53 2.808(3) no .
F13 F20 3.118(3) no .
F13 F29 3.426(3) no 2_556
F13 F42 3.521(3) no .
F13 C22 3.483(3) no 2_656
F20 F13 3.118(3) no .
F20 F61 3.568(3) no 2_566
F20 C24 3.424(3) no 1_455
F20 C38 3.291(3) no 1_455
F20 C54 3.568(3) no .
F29 F13 3.426(3) no 2_556
F29 F61 3.437(4) no 1_545
F29 C25 3.379(3) no 1_455
F42 F13 3.521(3) no .
F42 F46 3.345(3) no 2_656
F42 C22 3.415(3) no 2_656
F42 C51 3.399(3) no 2_666
F42 C54 3.542(3) no .
F42 C58 3.531(3) no 2_666
F46 F42 3.345(3) no 2_656
F46 F61 3.483(3) no 1_545
F46 C51 3.465(3) no 1_545
F46 C54 3.568(3) no 2_656
F61 F20 3.568(3) no 2_566
F61 F29 3.437(4) no 1_565
F61 F46 3.483(3) no 1_565
F61 C24 3.407(3) no 2_666
O2 C14 3.231(3) no 2_647
O3 C7 3.515(3) no 2_557
O3 C15 3.567(3) no .
O3 C33 3.073(3) no 2_557
O3 C34 3.317(3) no .
O8 C14 3.588(3) no 2_657
O8 C19 3.287(3) no 2_657
O8 C28 3.596(3) no 2_657
O9 C7 3.286(3) no 2_567
O9 C26 3.483(3) no 1_465
O9 C37 3.545(3) no 1_565
O9 C55 3.538(3) no 1_565
C7 O3 3.515(3) no 2_557
C7 O9 3.286(3) no 2_567
C7 C14 3.572(4) no 2_657
C7 C19 3.591(3) no 2_657
C10 C11 3.597(3) no .
C10 C45 3.595(3) no 2_657
C11 C10 3.597(3) no .
C14 O2 3.231(3) no 2_647
C14 O8 3.588(3) no 2_657
C14 C7 3.572(4) no 2_657
C15 O3 3.567(3) no .
C19 O8 3.287(3) no 2_657
C19 C7 3.591(3) no 2_657
C19 C32 3.554(3) no .
C22 F13 3.483(3) no 2_656
C22 F42 3.415(3) no 2_656
C24 F20 3.424(3) no 1_655
C24 F61 3.407(3) no 2_666
C25 F29 3.379(3) no 1_655
C26 O9 3.483(3) no 1_645
C28 O8 3.596(3) no 2_657
C30 C39 3.312(3) no .
C32 C19 3.554(3) no .
C33 O3 3.073(3) no 2_557
C33 C43 3.538(3) no 2_657
C34 O3 3.317(3) no .
C37 O9 3.545(3) no 1_545
C38 F20 3.291(3) no 1_655
C39 C30 3.312(3) no .
C43 C33 3.538(3) no 2_657
C45 C10 3.595(3) no 2_657
C51 F42 3.399(3) no 2_666
C51 F46 3.465(3) no 1_565
C54 F20 3.568(3) no .
C54 F42 3.542(3) no .
C54 F46 3.568(3) no 2_656
C55 O9 3.538(3) no 1_545
C57 C58 3.467(3) no 1_545
C58 F42 3.531(3) no 2_666
C58 C57 3.467(3) no 1_565
F13 H54 2.5677 no .
F20 H30 2.4267 no .
F29 H57 2.4386 no .
F42 H30 3.5900 no .
F42 H51 2.8683 no .
F46 H54 3.0862 no .
F46 H57 3.4135 no .
F61 H51 2.7073 no .
O2 H1 2.6471 no .
O2 H16 2.5217 no .
O3 H11 2.5303 no .
O3 H32 2.9289 no .
O3 H37 3.4707 no .
O8 H10 2.5075 no .
O8 H12 2.6425 no .
O9 H4 2.5280 no .
O9 H34 3.3563 no .
O9 H47 2.9376 no .
N18 H11 2.7925 no .
N18 H37 2.8514 no .
N44 H4 2.7920 no .
N44 H34 2.7879 no .
C1 H16 3.2829 no .
C1 H33A 2.7200 no .
C1 H33C 2.7904 no .
C4 H41 3.2662 no .
C5 H14 3.2341 no .
C5 H25 3.2762 no .
C5 H28 3.3074 no .
C5 H32 3.4752 no .
C6 H11 2.6721 no .
C6 H28 2.7988 no .
C6 H32 2.7516 no .
C6 H37 3.0716 no .
C6 H55 2.6199 no .
C7 H12 2.5296 no .
C10 H12 3.2706 no .
C11 H55 3.2838 no .
C12 H7A 2.7974 no .
C12 H7B 2.7459 no .
C12 H10 3.2582 no .
C14 H5 3.2320 no .
C14 H25 3.2845 no .
C14 H28 2.6408 no .
C15 H4 2.6710 no .
C15 H31 2.8504 no .
C15 H34 3.0428 no .
C15 H41 2.6212 no .
C15 H47 2.7411 no .
C16 H1 3.2920 no .
C17 H19 3.2515 no .
C17 H31 3.3207 no .
C17 H38 3.2958 no .
C17 H47 3.1501 no .
C17 H58 3.4005 no .
C19 H17 3.2558 no .
C19 H31 2.6661 no .
C19 H38 3.2693 no .
C21 H5 2.9158 no .
C21 H37 2.9521 no .
C21 H55 3.0025 no .
C22 H26 3.2300 no .
C23 H24 3.2433 no .
C24 H23 3.2484 no .
C25 H5 3.2623 no .
C25 H14 3.2731 no .
C26 H22 3.2321 no .
C27 H17 2.8802 no .
C27 H34 2.9270 no .
C27 H41 3.0100 no .
C28 H5 2.7084 no .
C28 H14 2.6225 no .
C28 H32 3.0036 no .
C28 H55 3.0149 no .
C30 H51 3.2703 no .
C31 H17 2.7159 no .
C31 H19 2.6382 no .
C31 H41 3.0413 no .
C31 H47 3.0618 no .
C32 H5 2.8524 no .
C32 H28 3.4330 no .
C32 H37 2.6864 no .
C32 H39 2.6363 no .
C33 H1 2.5128 no .
C34 H47 3.3526 no .
C34 H58 3.2666 no .
C35 H22 3.2872 no .
C35 H26 3.2836 no .
C35 H32 3.4696 no .
C36 H5 2.5674 no .
C36 H54 3.2649 no .
C36 H57 3.2671 no .
C37 H5 3.1695 no .
C37 H32 3.3501 no .
C37 H39 3.2690 no .
C38 H17 3.2889 no .
C38 H19 3.2558 no .
C39 H5 2.7662 no .
C39 H32 2.5607 no .
C39 H37 3.2693 no .
C41 H4 3.2564 no .
C41 H31 3.1184 no .
C43 H23 3.3003 no .
C43 H24 3.2853 no .
C43 H47 3.5076 no .
C45 H1 3.3068 no .
C45 H16 3.2633 no .
C45 H28 3.3143 no .
C47 H17 2.7077 no .
C47 H31 3.4324 no .
C47 H34 2.6744 no .
C47 H58 2.6516 no .
C48 H34 3.2503 no .
C48 H58 3.2559 no .
C49 H17 3.0629 no .
C49 H30 3.2714 no .
C49 H51 3.2615 no .
C50 H4 3.2364 no .
C50 H7A 2.6522 no .
C50 H7B 2.6516 no .
C50 H7C 3.2154 no .
C50 H41 3.2865 no .
C51 H30 3.2711 no .
C52 H37 3.2585 no .
C52 H39 3.2550 no .
C53 H10 3.2511 no .
C53 H12 3.3048 no .
C53 H31 3.3899 no .
C54 H5 3.4688 no .
C54 H57 3.2684 no .
C55 H11 3.2764 no .
C55 H28 3.0671 no .
C56 H30 2.6768 no .
C56 H51 2.6172 no .
C57 H54 3.2690 no .
C58 H17 3.0736 no .
C58 H34 3.2653 no .
C58 H47 2.5883 no .
C59 H11 3.2518 no .
C59 H33A 2.6469 no .
C59 H33B 3.2167 no .
C59 H33C 2.6494 no .
C59 H55 3.2914 no .
C60 H54 2.6409 no .
C60 H57 2.6592 no .
H1 H11 2.3362 no .
H1 H33A 2.2305 no .
H1 H33B 3.4828 no .
H1 H33C 2.3817 no .
H4 H12 2.3297 no .
H5 H22 2.3354 no .
H5 H28 3.5733 no .
H5 H32 3.0522 no .
H5 H37 3.5953 no .
H5 H39 2.9845 no .
H7A H12 2.3862 no .
H7B H12 2.2678 no .
H7C H12 3.5019 no .
H10 H41 2.3173 no .
H14 H26 2.3397 no .
H14 H28 2.4618 no .
H16 H55 2.3268 no .
H17 H24 2.3370 no .
H17 H31 3.5867 no .
H17 H47 2.3700 no .
H17 H58 2.7369 no .
H19 H23 2.3295 no .
H19 H31 2.4818 no .
H22 H25 2.3376 no .
H23 H38 2.3315 no .
H24 H38 2.3523 no .
H25 H26 2.3323 no .
H28 H55 2.4049 no .
H30 H34 2.3384 no .
H31 H41 2.4305 no .
H32 H39 2.3305 no .
H37 H57 2.3360 no .
H39 H54 2.3335 no .
H47 H58 2.3660 no .
H51 H58 2.3375 no .
F13 H22 2.7594 no 2_656
F13 H38 3.2945 no 1_455
F13 H38 3.4677 no 2_656
F13 H54 3.4692 no 2_656
F20 H22 2.8500 no 2_656
F20 H24 2.9219 no 1_455
F20 H38 2.6785 no 1_455
F20 H54 3.3280 no .
F29 H22 3.4662 no 1_455
F29 H23 3.5504 no 1_455
F29 H25 2.8411 no 1_455
F29 H38 3.2959 no 1_455
F29 H38 3.0967 no 2_656
F42 H22 2.6435 no 2_656
F42 H51 2.7241 no 2_666
F42 H54 2.8343 no .
F42 H58 2.9904 no 2_666
F46 H39 3.0975 no 2_656
F46 H51 2.7609 no 1_545
F46 H54 2.8876 no 2_656
F61 H22 3.3346 no 2_656
F61 H24 2.6158 no 2_666
F61 H25 2.9982 no 1_465
O2 H4 3.0490 no 2_557
O2 H14 2.5705 no 2_647
O2 H28 3.4336 no 2_647
O3 H7A 2.8968 no 2_557
O3 H7C 3.2315 no 2_557
O3 H33A 3.1860 no 2_557
O3 H33B 3.2024 no 2_557
O3 H33C 2.3861 no 2_557
O3 H34 2.4177 no .
O8 H1 2.8909 no .
O8 H14 3.1577 no 2_657
O8 H19 2.5317 no 2_657
O8 H28 3.5447 no 2_657
O8 H31 3.3063 no 2_657
O8 H33A 3.2697 no .
O9 H7A 3.5544 no 2_567
O9 H7B 2.4224 no 2_567
O9 H7C 3.5150 no 2_567
O9 H14 3.3769 no 1_465
O9 H26 2.7278 no 1_465
O9 H37 2.6626 no 1_565
O9 H55 3.1895 no 1_565
N18 H7A 3.1584 no 2_557
N18 H7C 3.5182 no 2_557
N18 H34 3.1477 no .
N44 H26 3.3854 no 1_465
N44 H37 3.3173 no 1_565
N44 H55 3.0260 no 1_565
C1 H7A 3.5380 no 2_557
C1 H12 3.2844 no 2_557
C1 H41 3.2211 no 2_657
C4 H11 3.3772 no .
C4 H16 3.1970 no 1_565
C4 H33C 2.9791 no 2_557
C5 H17 3.1276 no 1_545
C5 H19 3.5075 no .
C5 H23 3.1615 no .
C5 H47 3.0822 no 1_545
C5 H58 3.1009 no 1_545
C6 H7A 3.2244 no 2_557
C6 H10 3.0463 no 2_657
C7 H1 3.2387 no .
C7 H14 3.1769 no 2_657
C7 H19 3.0648 no 2_657
C7 H33A 3.3029 no .
C7 H37 3.2156 no 2_557
C10 H1 3.5426 no .
C10 H11 3.1929 no .
C10 H16 3.4351 no 1_565
C10 H28 3.4686 no 2_657
C10 H41 3.5244 no 2_657
C11 H7A 2.8608 no 2_557
C11 H10 3.4804 no 2_657
C11 H12 3.4963 no 2_557
C11 H41 3.2658 no 2_657
C12 H11 3.3627 no .
C12 H16 3.3035 no 1_565
C14 H7B 3.1042 no 2_657
C14 H7C 3.5235 no 2_657
C14 H17 3.3642 no 1_545
C14 H19 3.5294 no .
C14 H23 3.4403 no .
C14 H33B 3.0070 no 2_647
C15 H55 3.0202 no 1_565
C16 H12 3.3197 no 2_557
C16 H41 3.2520 no 2_657
C16 H55 3.5811 no 2_647
C17 H33A 3.4037 no 2_657
C17 H33B 3.3544 no 2_657
C19 H7C 2.9535 no 2_657
C19 H32 2.6574 no .
C19 H33A 3.0936 no 2_657
C21 H10 3.3396 no 2_657
C21 H19 3.2100 no .
C21 H47 3.1952 no 1_545
C22 H17 3.2877 no 1_545
C22 H23 3.0439 no .
C22 H24 3.4043 no 1_545
C22 H58 3.5514 no 1_545
C23 H7C 3.0950 no 2_657
C23 H32 3.5851 no .
C24 H30 3.3084 no 1_655
C25 H17 3.4816 no 1_545
C25 H23 3.1454 no .
C25 H24 3.2312 no 1_545
C25 H57 2.7803 no 1_655
C26 H7B 3.5434 no 2_657
C26 H17 3.5152 no 1_545
C26 H23 3.3177 no .
C26 H33B 2.9294 no 2_647
C26 H57 2.9575 no 1_655
C27 H32 3.4633 no .
C28 H10 3.5259 no 2_657
C28 H19 3.1683 no .
C28 H47 2.7279 no 1_545
C30 H25 3.2916 no 1_465
C30 H26 3.2083 no 1_465
C30 H39 3.2113 no .
C31 H32 2.8138 no .
C31 H33A 3.1020 no 2_657
C32 H19 3.1802 no .
C32 H34 3.4464 no .
C33 H4 3.2005 no 2_557
C33 H14 3.1744 no 2_647
C33 H26 3.5274 no 2_647
C33 H34 3.4144 no 2_557
C34 H26 2.9343 no 1_465
C34 H32 3.5589 no .
C34 H33B 3.4140 no 2_557
C34 H39 3.3679 no .
C35 H17 3.1903 no 1_545
C35 H19 3.0909 no .
C35 H23 3.3794 no .
C35 H47 2.9132 no 1_545
C36 H30 3.5626 no .
C37 H7C 3.2877 no 2_557
C37 H47 3.5587 no 1_545
C37 H58 3.4206 no 1_545
C38 H30 3.1991 no 1_655
C39 H30 3.1879 no .
C41 H10 3.4628 no 2_657
C41 H11 3.2259 no .
C41 H16 3.3697 no 1_565
C43 H32 2.8449 no .
C43 H33A 2.8675 no 2_657
C43 H33B 3.4814 no 2_657
C45 H7A 2.9705 no 2_557
C45 H10 3.0396 no 2_657
C45 H41 3.3257 no 2_657
C47 H37 3.5259 no 1_565
C48 H25 3.0921 no 1_465
C49 H26 3.2969 no 1_465
C50 H1 3.0713 no .
C50 H11 3.2554 no .
C50 H14 3.5779 no 2_657
C50 H16 3.4291 no 1_565
C50 H28 3.5707 no 2_657
C51 H25 3.5372 no 1_465
C51 H51 3.2340 no 2_666
C51 H57 3.4826 no 1_565
C52 H38 3.4457 no 1_455
C53 H11 3.3176 no .
C53 H16 3.2605 no 1_565
C53 H33C 3.5378 no 2_557
C53 H55 3.1721 no 1_565
C54 H30 3.3367 no .
C54 H54 3.1636 no 2_656
C55 H10 3.5412 no 2_657
C55 H12 3.5458 no 2_557
C55 H16 3.5144 no 2_647
C55 H41 3.3154 no 2_657
C56 H22 3.1822 no 2_656
C56 H25 3.3884 no 1_465
C56 H51 3.5896 no 2_666
C56 H54 3.4458 no .
C57 H23 3.1844 no 1_455
C57 H25 3.4585 no 1_455
C57 H58 3.3276 no 1_545
C58 H5 3.5997 no 1_565
C58 H57 3.3673 no 1_565
C59 H4 3.4016 no 2_557
C59 H12 3.1696 no 2_557
C59 H41 3.2203 no 2_657
C60 H38 3.4916 no 1_455
C60 H54 3.5217 no 2_656
H1 O8 2.8909 no .
H1 C7 3.2387 no .
H1 C10 3.5426 no .
H1 C50 3.0713 no .
H1 H7A 2.7411 no .
H1 H11 3.2208 no 2_557
H1 H31 3.5440 no 2_657
H4 O2 3.0490 no 2_557
H4 C33 3.2005 no 2_557
H4 C59 3.4016 no 2_557
H4 H7B 3.4154 no 2_567
H4 H12 3.0420 no 2_567
H4 H33B 3.4605 no 2_557
H4 H33C 2.6482 no 2_557
H5 C58 3.5997 no 1_545
H5 H17 3.5237 no 1_545
H5 H47 2.9762 no 1_545
H5 H58 2.6970 no 1_545
H7A O3 2.8968 no 2_557
H7A O9 3.5544 no 2_567
H7A N18 3.1584 no 2_557
H7A C1 3.5380 no 2_557
H7A C6 3.2244 no 2_557
H7A C11 2.8608 no 2_557
H7A C45 2.9705 no 2_557
H7A H1 2.7411 no .
H7A H11 2.8891 no 2_557
H7A H33A 3.1327 no .
H7A H33C 3.3928 no .
H7A H37 3.4061 no 2_557
H7B O9 2.4224 no 2_567
H7B C14 3.1042 no 2_657
H7B C26 3.5434 no 2_657
H7B H4 3.4154 no 2_567
H7B H14 2.5809 no 2_657
H7B H26 3.3828 no 2_657
H7B H37 3.0248 no 2_557
H7C O3 3.2315 no 2_557
H7C O9 3.5150 no 2_567
H7C N18 3.5182 no 2_557
H7C C14 3.5235 no 2_657
H7C C19 2.9535 no 2_657
H7C C23 3.0950 no 2_657
H7C C37 3.2877 no 2_557
H7C H14 3.3862 no 2_657
H7C H19 2.6289 no 2_657
H7C H23 2.9050 no 2_657
H7C H33A 3.0103 no .
H7C H37 2.7204 no 2_557
H10 C6 3.0463 no 2_657
H10 C11 3.4804 no 2_657
H10 C21 3.3396 no 2_657
H10 C28 3.5259 no 2_657
H10 C41 3.4628 no 2_657
H10 C45 3.0396 no 2_657
H10 C55 3.5412 no 2_657
H10 H10 3.5848 no 2_657
H10 H19 3.5694 no 2_657
H10 H28 3.3190 no 2_657
H10 H31 2.8604 no 2_657
H10 H41 2.9307 no 2_657
H11 C4 3.3772 no .
H11 C10 3.1929 no .
H11 C12 3.3627 no .
H11 C41 3.2259 no .
H11 C50 3.2554 no .
H11 C53 3.3176 no .
H11 H1 3.2208 no 2_557
H11 H7A 2.8891 no 2_557
H11 H33C 3.1089 no 2_557
H12 C1 3.2844 no 2_557
H12 C11 3.4963 no 2_557
H12 C16 3.3197 no 2_557
H12 C55 3.5458 no 2_557
H12 C59 3.1696 no 2_557
H12 H4 3.0420 no 2_567
H14 O2 2.5705 no 2_647
H14 O8 3.1577 no 2_657
H14 O9 3.3769 no 1_645
H14 C7 3.1769 no 2_657
H14 C33 3.1744 no 2_647
H14 C50 3.5779 no 2_657
H14 H7B 2.5809 no 2_657
H14 H7C 3.3862 no 2_657
H14 H16 3.4816 no 2_647
H14 H33B 2.7743 no 2_647
H16 C4 3.1970 no 1_545
H16 C10 3.4351 no 1_545
H16 C12 3.3035 no 1_545
H16 C41 3.3697 no 1_545
H16 C50 3.4291 no 1_545
H16 C53 3.2605 no 1_545
H16 C55 3.5144 no 2_647
H16 H14 3.4816 no 2_647
H16 H28 2.8622 no 2_647
H16 H55 3.0006 no 2_647
H17 C5 3.1276 no 1_565
H17 C14 3.3642 no 1_565
H17 C22 3.2877 no 1_565
H17 C25 3.4816 no 1_565
H17 C26 3.5152 no 1_565
H17 C35 3.1903 no 1_565
H17 H5 3.5237 no 1_565
H17 H33B 3.4721 no 2_657
H19 O8 2.5317 no 2_657
H19 C5 3.5075 no .
H19 C7 3.0648 no 2_657
H19 C14 3.5294 no .
H19 C21 3.2100 no .
H19 C28 3.1683 no .
H19 C32 3.1802 no .
H19 C35 3.0909 no .
H19 H7C 2.6289 no 2_657
H19 H10 3.5694 no 2_657
H19 H32 2.4361 no .
H19 H33A 3.2549 no 2_657
H22 F13 2.7594 no 2_656
H22 F20 2.8500 no 2_656
H22 F29 3.4662 no 1_655
H22 F42 2.6435 no 2_656
H22 F61 3.3346 no 2_656
H22 C56 3.1822 no 2_656
H22 H23 3.4486 no .
H22 H24 3.4970 no 1_545
H22 H58 3.5111 no 1_545
H23 F29 3.5504 no 1_655
H23 C5 3.1615 no .
H23 C14 3.4403 no .
H23 C22 3.0439 no .
H23 C25 3.1454 no .
H23 C26 3.3177 no .
H23 C35 3.3794 no .
H23 C57 3.1844 no 1_655
H23 H7C 2.9050 no 2_657
H23 H22 3.4486 no .
H23 H57 2.8132 no 1_655
H24 F20 2.9219 no 1_655
H24 F61 2.6158 no 2_666
H24 C22 3.4043 no 1_565
H24 C25 3.2312 no 1_565
H24 H22 3.4970 no 1_565
H24 H25 3.2003 no 1_565
H24 H30 3.2517 no 1_655
H25 F29 2.8411 no 1_655
H25 F61 2.9982 no 1_645
H25 C30 3.2916 no 1_645
H25 C48 3.0921 no 1_645
H25 C51 3.5372 no 1_645
H25 C56 3.3884 no 1_645
H25 C57 3.4585 no 1_655
H25 H24 3.2003 no 1_545
H25 H30 3.5181 no 1_645
H25 H57 2.5333 no 1_655
H26 O9 2.7278 no 1_645
H26 N44 3.3854 no 1_645
H26 C30 3.2083 no 1_645
H26 C33 3.5274 no 2_647
H26 C34 2.9343 no 1_645
H26 C49 3.2969 no 1_645
H26 H7B 3.3828 no 2_657
H26 H30 3.5007 no 1_645
H26 H33B 2.6467 no 2_647
H26 H34 3.0768 no 1_645
H26 H37 3.3967 no 1_655
H26 H57 2.8274 no 1_655
H28 O2 3.4336 no 2_647
H28 O8 3.5447 no 2_657
H28 C10 3.4686 no 2_657
H28 C50 3.5707 no 2_657
H28 H10 3.3190 no 2_657
H28 H16 2.8622 no 2_647
H28 H47 2.8992 no 1_545
H30 C24 3.3084 no 1_455
H30 C36 3.5626 no .
H30 C38 3.1991 no 1_455
H30 C39 3.1879 no .
H30 C54 3.3367 no .
H30 H24 3.2517 no 1_455
H30 H25 3.5181 no 1_465
H30 H26 3.5007 no 1_465
H30 H33B 3.4817 no 2_557
H30 H38 3.0871 no 1_455
H30 H39 3.3628 no .
H31 O8 3.3063 no 2_657
H31 H1 3.5440 no 2_657
H31 H10 2.8604 no 2_657
H31 H32 2.9108 no .
H31 H33A 2.9636 no 2_657
H32 C19 2.6574 no .
H32 C23 3.5851 no .
H32 C27 3.4633 no .
H32 C31 2.8138 no .
H32 C34 3.5589 no .
H32 C43 2.8449 no .
H32 H19 2.4361 no .
H32 H31 2.9108 no .
H32 H34 3.2463 no .
H33A O3 3.1860 no 2_557
H33A O8 3.2697 no .
H33A C7 3.3029 no .
H33A C17 3.4037 no 2_657
H33A C19 3.0936 no 2_657
H33A C31 3.1020 no 2_657
H33A C43 2.8675 no 2_657
H33A H7A 3.1327 no .
H33A H7C 3.0103 no .
H33A H19 3.2549 no 2_657
H33A H31 2.9636 no 2_657
H33B O3 3.2024 no 2_557
H33B C14 3.0070 no 2_647
H33B C17 3.3544 no 2_657
H33B C26 2.9294 no 2_647
H33B C34 3.4140 no 2_557
H33B C43 3.4814 no 2_657
H33B H4 3.4605 no 2_557
H33B H14 2.7743 no 2_647
H33B H17 3.4721 no 2_657
H33B H26 2.6467 no 2_647
H33B H30 3.4817 no 2_557
H33B H34 2.8467 no 2_557
H33C O3 2.3861 no 2_557
H33C C4 2.9791 no 2_557
H33C C53 3.5378 no 2_557
H33C H4 2.6482 no 2_557
H33C H7A 3.3928 no .
H33C H11 3.1089 no 2_557
H33C H34 3.1110 no 2_557
H34 O3 2.4177 no .
H34 N18 3.1477 no .
H34 C32 3.4464 no .
H34 C33 3.4144 no 2_557
H34 H26 3.0768 no 1_465
H34 H32 3.2463 no .
H34 H33B 2.8467 no 2_557
H34 H33C 3.1110 no 2_557
H37 O9 2.6626 no 1_545
H37 N44 3.3173 no 1_545
H37 C7 3.2156 no 2_557
H37 C47 3.5259 no 1_545
H37 H7A 3.4061 no 2_557
H37 H7B 3.0248 no 2_557
H37 H7C 2.7204 no 2_557
H37 H26 3.3967 no 1_455
H37 H47 3.2404 no 1_545
H38 F13 3.2945 no 1_655
H38 F13 3.4677 no 2_656
H38 F20 2.6785 no 1_655
H38 F29 3.2959 no 1_655
H38 F29 3.0967 no 2_656
H38 C52 3.4457 no 1_655
H38 C60 3.4916 no 1_655
H38 H30 3.0871 no 1_655
H39 F46 3.0975 no 2_656
H39 C30 3.2113 no .
H39 C34 3.3679 no .
H39 H30 3.3628 no .
H41 C1 3.2211 no 2_657
H41 C10 3.5244 no 2_657
H41 C11 3.2658 no 2_657
H41 C16 3.2520 no 2_657
H41 C45 3.3257 no 2_657
H41 C55 3.3154 no 2_657
H41 C59 3.2203 no 2_657
H41 H10 2.9307 no 2_657
H47 C5 3.0822 no 1_565
H47 C21 3.1952 no 1_565
H47 C28 2.7279 no 1_565
H47 C35 2.9132 no 1_565
H47 C37 3.5587 no 1_565
H47 H5 2.9762 no 1_565
H47 H28 2.8992 no 1_565
H47 H37 3.2404 no 1_565
H51 F42 2.7241 no 2_666
H51 F46 2.7609 no 1_565
H51 C51 3.2340 no 2_666
H51 C56 3.5896 no 2_666
H51 H51 2.5686 no 2_666
H54 F13 3.4692 no 2_656
H54 F20 3.3280 no .
H54 F42 2.8343 no .
H54 F46 2.8876 no 2_656
H54 C54 3.1636 no 2_656
H54 C56 3.4458 no .
H54 C60 3.5217 no 2_656
H54 H54 2.5351 no 2_656
H55 O9 3.1895 no 1_545
H55 N44 3.0260 no 1_545
H55 C15 3.0202 no 1_545
H55 C16 3.5811 no 2_647
H55 C53 3.1721 no 1_545
H55 H16 3.0006 no 2_647
H57 C25 2.7803 no 1_455
H57 C26 2.9575 no 1_455
H57 C51 3.4826 no 1_545
H57 C58 3.3673 no 1_545
H57 H23 2.8132 no 1_455
H57 H25 2.5333 no 1_455
H57 H26 2.8274 no 1_455
H57 H58 3.4917 no 1_545
H58 F42 2.9904 no 2_666
H58 C5 3.1009 no 1_565
H58 C22 3.5514 no 1_565
H58 C37 3.4206 no 1_565
H58 C57 3.3276 no 1_565
H58 H5 2.6970 no 1_565
H58 H22 3.5111 no 1_565
H58 H57 3.4917 no 1_565

loop_
_geom_torsion_atom_site_label_1
_geom_torsion_atom_site_label_2
_geom_torsion_atom_site_label_3
_geom_torsion_atom_site_label_4
_geom_torsion
_geom_torsion_publ_flag
C33 O2 C59 C1 5.6(3) no
C33 O2 C59 C16 -174.80(16) no
C7 O8 C50 C10 -175.58(16) no
C7 O8 C50 C12 4.4(3) no
O3 N18 C6 C21 -178.7(2) no
O3 N18 C6 C45 0.5(4) no
O3 N18 C32 C21 178.71(19) no
O3 N18 C32 C36 -60.5(3) no
C6 N18 C32 C21 -0.85(14) no
C6 N18 C32 C36 119.98(15) no
C32 N18 C6 C21 0.87(14) no
C32 N18 C6 C45 -179.96(18) no
O9 N44 C15 C27 178.0(2) no
O9 N44 C15 C53 -0.7(4) no
O9 N44 C47 C27 -178.08(19) no
O9 N44 C47 C49 -58.5(3) no
C15 N44 C47 C27 1.14(14) no
C15 N44 C47 C49 120.68(15) no
C47 N44 C15 C27 -1.17(14) no
C47 N44 C15 C53 -179.86(18) no
C11 C1 C59 O2 -179.09(17) no
C11 C1 C59 C16 1.3(3) no
C59 C1 C11 C45 -0.6(3) no
C12 C4 C53 C15 178.19(18) no
C12 C4 C53 C41 -1.3(3) no
C53 C4 C12 C50 0.3(3) no
C22 C5 C35 C14 -0.2(3) no
C22 C5 C35 C28 -179.45(16) no
C35 C5 C22 C25 0.3(3) no
N18 C6 C21 C28 170.4(2) no
N18 C6 C21 C32 -0.87(14) no
N18 C6 C45 C11 -19.9(3) no
N18 C6 C45 C55 158.66(18) no
C21 C6 C45 C11 158.9(2) no
C21 C6 C45 C55 -22.6(4) no
C45 C6 C21 C28 -8.6(4) no
C45 C6 C21 C32 -179.9(3) no
C41 C10 C50 O8 178.23(17) no
C41 C10 C50 C12 -1.7(3) no
C50 C10 C41 C53 0.8(3) no
C1 C11 C45 C6 178.48(16) no
C1 C11 C45 C55 -0.1(3) no
C4 C12 C50 O8 -178.79(18) no
C4 C12 C50 C10 1.2(3) no
C26 C14 C35 C5 0.7(3) no
C26 C14 C35 C28 179.92(16) no
C35 C14 C26 C25 -1.2(3) no
N44 C15 C27 C31 -173.6(3) no
N44 C15 C27 C47 1.17(14) no
N44 C15 C53 C4 19.2(4) no
N44 C15 C53 C41 -161.37(18) no
C27 C15 C53 C4 -158.8(2) no
C27 C15 C53 C41 20.6(4) no
C53 C15 C27 C31 4.9(5) no
C53 C15 C27 C47 179.6(3) no
C55 C16 C59 O2 179.02(17) no
C55 C16 C59 C1 -1.4(3) no
C59 C16 C55 C45 0.7(3) no
C24 C17 C43 C19 2.5(3) no
C24 C17 C43 C31 -177.19(18) no
C43 C17 C24 C38 -0.6(4) no
C23 C19 C43 C17 -2.7(3) no
C23 C19 C43 C31 176.96(17) no
C43 C19 C23 C38 1.0(3) no
C6 C21 C28 C35 -175.19(18) no
C6 C21 C32 N18 0.76(12) no
C6 C21 C32 C36 -113.74(15) no
C28 C21 C32 N18 -170.4(3) no
C28 C21 C32 C36 75.1(3) no
C32 C21 C28 C35 -7.7(4) no
C5 C22 C25 C26 -0.8(3) no
C19 C23 C38 C24 1.0(4) no
C17 C24 C38 C23 -1.2(4) no
C22 C25 C26 C14 1.3(3) no
C15 C27 C31 C43 175.1(2) no
C15 C27 C47 N44 -1.02(13) no
C15 C27 C47 C49 -114.88(15) no
C31 C27 C47 N44 174.0(3) no
C31 C27 C47 C49 60.1(3) no
C47 C27 C31 C43 2.4(4) no
C21 C28 C35 C5 -28.1(3) no
C21 C28 C35 C14 152.75(19) no
C34 C30 C48 C51 0.1(3) no
C34 C30 C48 C56 179.63(14) no
C48 C30 C34 C49 0.7(3) no
C27 C31 C43 C17 26.2(3) no
C27 C31 C43 C19 -153.47(19) no
N18 C32 C36 C37 -49.81(19) no
N18 C32 C36 C39 130.22(14) no
C21 C32 C36 C37 47.1(2) no
C21 C32 C36 C39 -132.88(14) no
C30 C34 C49 C47 176.36(13) no
C30 C34 C49 C58 -0.9(3) no
C32 C36 C37 C57 -179.29(13) no
C32 C36 C39 C54 179.15(13) no
C37 C36 C39 C54 -0.8(3) no
C39 C36 C37 C57 0.7(3) no
C36 C37 C57 C52 -0.3(3) no
C36 C39 C54 C52 0.6(3) no
C10 C41 C53 C4 0.7(3) no
C10 C41 C53 C15 -178.76(17) no
C6 C45 C55 C16 -178.53(16) no
C11 C45 C55 C16 0.0(3) no
N44 C47 C49 C34 -45.70(19) no
N44 C47 C49 C58 131.52(14) no
C27 C47 C49 C34 50.6(2) no
C27 C47 C49 C58 -132.15(15) no
C30 C48 C51 C58 -0.7(3) no
C30 C48 C56 F20 3.7(3) no
C30 C48 C56 F42 -114.23(18) no
C30 C48 C56 F61 125.62(18) no
C51 C48 C56 F20 -176.74(15) no
C51 C48 C56 F42 65.3(2) no
C51 C48 C56 F61 -54.8(2) no
C56 C48 C51 C58 179.68(14) no
C34 C49 C58 C51 0.2(3) no
C47 C49 C58 C51 -177.05(13) no
C48 C51 C58 C49 0.6(3) no
C54 C52 C57 C37 0.1(3) no
C57 C52 C54 C39 -0.3(3) no
C54 C52 C60 F13 -40.2(3) no
C54 C52 C60 F29 -162.88(16) no
C54 C52 C60 F46 77.6(3) no
C60 C52 C54 C39 -178.16(15) no
C57 C52 C60 F13 141.88(17) no
C57 C52 C60 F29 19.2(3) no
C57 C52 C60 F46 -100.3(2) no
C60 C52 C57 C37 178.00(15) no
